data_1502711
loop_
_publ_author_name
'Chaur, Manuel N.'
'Aparicio-Angl\`es, Xavier'
'Mercado, Brandon Q.'
'Elliott, Bevan'
'Rodr\'iguez-Fortea, Antonio'
'Clotet, Anna'
'Olmstead, Marilyn M.'
'Balch, Alan L.'
'Poblet, Josep M.'
'Echegoyen, Luis'

_publ_section_title
;
 Structural and Electrochemical Property Correlations of Metallic Nitride
 Endohedral Metallofullerenes
;
_journal_issue 30
_journal_name_full 'The Journal of Physical Chemistry C'
_journal_page_first 13003
_journal_paper_doi 10.1021/jp104352d
_journal_volume 114
_journal_year 2010
_chemical_formula_moiety 'C86 N Gd3, C36 H44 Ni, 2(C6 H6)'
_chemical_formula_sum 'C134 H56 Gd3 N5 Ni'
_chemical_formula_weight 2266.30
_chemical_name_common Gd3N@C86.NiOEP.2benzene
_chemical_name_systematic
; 
 ? 
;
_space_group_IT_number 12
_symmetry_cell_setting monoclinic
_symmetry_space_group_name_Hall '-C 2y'
_symmetry_space_group_name_H-M 'C 1 2/m 1'
_atom_sites_solution_hydrogens geom
_atom_sites_solution_primary direct
_atom_sites_solution_secondary difmap
_audit_creation_method SHELXL-97
_cell_angle_alpha 90.00
_cell_angle_beta 92.520(2)
_cell_angle_gamma 90.00
_cell_formula_units_Z 4
_cell_length_a 25.2056(8)
_cell_length_b 15.4634(5)
_cell_length_c 19.9594(6)
_cell_measurement_reflns_used 18184
_cell_measurement_temperature 90(2)
_cell_measurement_theta_max 39.47
_cell_measurement_theta_min 2.04
_cell_volume 7771.9(4)
_computing_cell_refinement 'SAINT (Bruker, 2006)'
_computing_data_collection 'Apex 2 (Bruker, 2006)'
_computing_data_reduction 'SAINT (Bruker, 2006)'
_computing_molecular_graphics 'SHELXTL 5.03 (Sheldrick, 1994)'
_computing_publication_material 'SHELXL97 (Sheldrick, 2008)'
_computing_structure_refinement 'SHELXL97 (Sheldrick, 2008)'
_computing_structure_solution 'SHELXS97 (Sheldrick, 2008)'
_diffrn_ambient_temperature 90(2)
_diffrn_detector_area_resol_mean 8.3
_diffrn_measured_fraction_theta_full 0.982
_diffrn_measured_fraction_theta_max 0.982
_diffrn_measurement_device_type 'Bruker ApexII'
_diffrn_measurement_method \w
_diffrn_radiation_monochromator 'silicon 111'
_diffrn_radiation_source 'Advanced Light Source beamline 11.3.1'
_diffrn_radiation_type synchrotron
_diffrn_radiation_wavelength 0.77490
_diffrn_reflns_av_R_equivalents 0.0615
_diffrn_reflns_av_sigmaI/netI 0.0576
_diffrn_reflns_limit_h_max 41
_diffrn_reflns_limit_h_min -41
_diffrn_reflns_limit_k_max 25
_diffrn_reflns_limit_k_min -25
_diffrn_reflns_limit_l_max 32
_diffrn_reflns_limit_l_min -32
_diffrn_reflns_number 78484
_diffrn_reflns_theta_full 39.47
_diffrn_reflns_theta_max 39.47
_diffrn_reflns_theta_min 2.04
_exptl_absorpt_coefficient_mu 2.838
_exptl_absorpt_correction_T_max 0.9832
_exptl_absorpt_correction_T_min 0.9454
_exptl_absorpt_correction_type multi-scan
_exptl_absorpt_process_details 'SADABS 2.10 (Sheldrick, 2003)'
_exptl_crystal_colour black
_exptl_crystal_density_diffrn 1.937
_exptl_crystal_density_method 'not measured'
_exptl_crystal_description parallelepiped
_exptl_crystal_F_000 4460
_exptl_crystal_size_max 0.02
_exptl_crystal_size_mid 0.01
_exptl_crystal_size_min 0.01
_refine_diff_density_max 4.177
_refine_diff_density_min -3.155
_refine_diff_density_rms 0.146
_refine_ls_extinction_method none
_refine_ls_goodness_of_fit_ref 1.068
_refine_ls_hydrogen_treatment constr
_refine_ls_matrix_type full
_refine_ls_number_parameters 1046
_refine_ls_number_reflns 18179
_refine_ls_number_restraints 1083
_refine_ls_restrained_S_all 1.051
_refine_ls_R_factor_all 0.0713
_refine_ls_R_factor_gt 0.0607
_refine_ls_shift/su_max 0.012
_refine_ls_shift/su_mean 0.000
_refine_ls_structure_factor_coef Fsqd
_refine_ls_weighting_details 'calc w=1/[\s^2^(Fo^2^)+(0.0761P)^2^+26.7539P] where P=(Fo^2^+2Fc^2^)/3'
_refine_ls_weighting_scheme calc
_refine_ls_wR_factor_gt 0.1638
_refine_ls_wR_factor_ref 0.1735
_reflns_number_gt 15037
_reflns_number_total 18179
_reflns_threshold_expression I>2\s(I)
_cod_data_source_file jp104352d_si_002.cif
_cod_data_source_block bqm06
_cod_original_sg_symbol_H-M 'C 2/m'
_cod_database_code 1502711

loop_
_symmetry_equiv_pos_as_xyz
'x, y, z'
'-x, y, -z'
'x+1/2, y+1/2, z'
'-x+1/2, y+1/2, -z'
'-x, -y, -z'
'x, -y, z'
'-x+1/2, -y+1/2, -z'
'x+1/2, -y+1/2, z'

loop_
_atom_site_label
_atom_site_type_symbol
_atom_site_fract_x
_atom_site_fract_y
_atom_site_fract_z
_atom_site_U_iso_or_equiv
_atom_site_adp_type
_atom_site_occupancy
_atom_site_symmetry_multiplicity
_atom_site_calc_flag
_atom_site_refinement_flags
_atom_site_disorder_assembly
_atom_site_disorder_group
Gd1 Gd 0.760234(18) 0.5000 0.273635(15) 0.02874(19) Uani 0.337(2) 1 d P A 1
Gd2 Gd 0.670209(13) 0.62104(3) 0.15355(4) 0.0364(2) Uani 0.674(5) 1 d P A 1
Gd3 Gd 0.6544(2) 0.4005(2) 0.13833(8) 0.0534(7) Uani 0.163(2) 1 d P . 2
Gd4A Gd 0.75629(13) 0.4715(5) 0.27221(11) 0.0269(6) Uiso 0.0815(12) 1 d P . 2
Gd4B Gd 0.75381(10) 0.4423(3) 0.26994(12) 0.0406(6) Uiso 0.0815(12) 1 d P . 2
Gd5 Gd 0.6894(3) 0.63206(13) 0.1654(2) 0.0755(11) Uani 0.163(2) 1 d P . 2
N1 N 0.70240(11) 0.5000 0.18999(13) 0.0202(4) Uani 1 2 d S . .
C1 C 0.5992(2) 0.5046(6) 0.3112(3) 0.0493(17) Uani 0.50 1 d PDU A -1
C2 C 0.6016(4) 0.5992(6) 0.3007(5) 0.073(3) Uani 0.50 1 d PDU A -1
C3 C 0.6428(5) 0.6494(7) 0.3332(7) 0.089(5) Uani 0.50 1 d PDU A -1
C4 C 0.6810(4) 0.6021(5) 0.3737(4) 0.060(2) Uani 0.50 1 d PDU A -1
C5 C 0.6825(3) 0.5135(7) 0.3862(3) 0.052(3) Uani 0.50 1 d PDU A -1
C6 C 0.6403(3) 0.4638(5) 0.3567(3) 0.0470(17) Uani 0.50 1 d PDU A -1
C7 C 0.6469(4) 0.3723(6) 0.3491(6) 0.047(2) Uani 0.50 1 d PDU A -1
C8 C 0.6175(2) 0.3250(5) 0.2972(4) 0.0453(17) Uani 0.50 1 d PDU A -1
C9 C 0.5801(4) 0.3644(6) 0.2546(5) 0.048(2) Uani 0.50 1 d PDU A -1
C10 C 0.5684(3) 0.4536(5) 0.2609(4) 0.057(2) Uani 0.50 1 d PDU A -1
C11 C 0.5432(2) 0.4954(9) 0.2041(3) 0.0529(18) Uani 0.50 1 d PDU A -1
C12 C 0.5513(3) 0.5871(6) 0.1988(5) 0.064(3) Uani 0.50 1 d PDU A -1
C13 C 0.5805(6) 0.6405(8) 0.2420(7) 0.094(5) Uani 0.50 1 d PDU A -1
C14 C 0.6030(3) 0.7194(5) 0.2144(5) 0.059(2) Uani 0.50 1 d PDU A -1
C15 C 0.6496(5) 0.7527(8) 0.2454(6) 0.087(4) Uani 0.50 1 d PDU A -1
C16 C 0.6699(5) 0.7218(6) 0.3078(5) 0.060(2) Uani 0.50 1 d PDU A -1
C17 C 0.7236(5) 0.7172(6) 0.3238(5) 0.070(3) Uani 0.50 1 d PDU A -1
C18 C 0.7322(4) 0.6472(6) 0.3682(5) 0.063(3) Uani 0.50 1 d PDU A -1
C19 C 0.7823(5) 0.6055(7) 0.3732(7) 0.088(5) Uani 0.50 1 d PDU A -1
C20 C 0.7839(3) 0.5149(7) 0.3939(3) 0.074(4) Uani 0.50 1 d PDU A -1
C21 C 0.7342(3) 0.4706(5) 0.4007(3) 0.053(2) Uani 0.50 1 d PDU A -1
C22 C 0.7403(3) 0.3827(6) 0.3830(4) 0.053(3) Uani 0.50 1 d PDU A -1
C23 C 0.6967(3) 0.3322(5) 0.3611(3) 0.0461(17) Uani 0.50 1 d PDU A -1
C24 C 0.7013(4) 0.2681(6) 0.3138(5) 0.053(2) Uani 0.50 1 d PDU A -1
C25 C 0.6534(3) 0.2575(6) 0.2763(5) 0.050(2) Uani 0.50 1 d PDU A -1
C26 C 0.6487(4) 0.2254(5) 0.2092(5) 0.054(2) Uani 0.50 1 d PDU A -1
C27 C 0.6042(5) 0.2543(7) 0.1652(5) 0.059(3) Uani 0.50 1 d PDU A -1
C28 C 0.5708(3) 0.3226(5) 0.1895(4) 0.0489(18) Uani 0.50 1 d PDU A -1
C29 C 0.5521(5) 0.3721(6) 0.1341(5) 0.057(3) Uani 0.50 1 d PDU A -1
C30 C 0.5371(2) 0.4598(6) 0.1392(4) 0.060(2) Uani 0.50 1 d PDU A -1
C31 C 0.5450(3) 0.5246(7) 0.0932(4) 0.077(4) Uani 0.50 1 d PDU A -1
C32 C 0.5538(5) 0.6044(7) 0.1261(6) 0.079(5) Uani 0.50 1 d PDU A -1
C33 C 0.5811(6) 0.6728(8) 0.0953(6) 0.080(4) Uani 0.50 1 d PDU A -1
C34 C 0.6063(5) 0.7335(9) 0.1429(6) 0.089(5) Uani 0.50 1 d PDU A -1
C35 C 0.6572(4) 0.7728(5) 0.1295(5) 0.074(3) Uani 0.50 1 d PDU A -1
C36 C 0.6840(5) 0.7802(7) 0.1971(6) 0.070(4) Uani 0.50 1 d PDU A -1
C37 C 0.7397(5) 0.7720(11) 0.2103(6) 0.058(4) Uani 0.50 1 d PDU A -1
C38 C 0.7610(6) 0.7434(16) 0.2704(9) 0.059(4) Uani 0.50 1 d PDU A -1
C39 C 0.8093(4) 0.6967(6) 0.2778(5) 0.058(3) Uani 0.50 1 d PDU A -1
C40 C 0.8226(4) 0.6275(6) 0.3271(4) 0.061(3) Uani 0.50 1 d PDU A -1
C41 C 0.8558(4) 0.5658(6) 0.2943(5) 0.068(3) Uani 0.50 1 d PDU A -1
C42 C 0.8543(3) 0.4742(5) 0.3134(4) 0.060(3) Uani 0.50 1 d PDU A -1
C43 C 0.8201(3) 0.4525(6) 0.3666(3) 0.054(2) Uani 0.50 1 d PDU A -1
C44 C 0.7910(4) 0.3695(7) 0.3593(7) 0.079(4) Uani 0.50 1 d PDU A -1
C45 C 0.7955(4) 0.3082(6) 0.3072(5) 0.054(2) Uani 0.50 1 d PDU A -1
C46 C 0.7548(5) 0.2573(13) 0.2843(9) 0.052(3) Uani 0.50 1 d PDU A -1
C47 C 0.7496(5) 0.2238(13) 0.2185(7) 0.067(5) Uani 0.50 1 d PDU A -1
C48 C 0.6983(4) 0.2091(7) 0.1809(5) 0.055(3) Uani 0.50 1 d PDU A -1
C49 C 0.7072(4) 0.2295(5) 0.1115(4) 0.055(2) Uani 0.50 1 d PDU A -1
C50 C 0.6643(4) 0.2626(7) 0.0671(4) 0.063(3) Uani 0.50 1 d PDU A -1
C51 C 0.6132(3) 0.2712(5) 0.0951(4) 0.0486(18) Uani 0.50 1 d PDU A -1
C52 C 0.5788(7) 0.3466(10) 0.0781(7) 0.082(4) Uani 0.50 1 d PDU A -1
C53 C 0.5915(3) 0.4108(7) 0.0305(4) 0.055(2) Uani 0.50 1 d PDU A -1
C54 C 0.5755(3) 0.4943(11) 0.0337(3) 0.065(3) Uani 0.50 1 d PDU A -1
C55 C 0.6050(4) 0.5636(8) 0.0088(5) 0.072(3) Uani 0.50 1 d PDU A -1
C56 C 0.6099(3) 0.6520(6) 0.0367(4) 0.060(2) Uani 0.50 1 d PDU A -1
C57 C 0.6630(4) 0.6839(8) 0.0275(6) 0.064(3) Uani 0.50 1 d PDU A -1
C58 C 0.6885(4) 0.7432(7) 0.0761(5) 0.064(3) Uani 0.50 1 d PDU A -1
C59 C 0.7434(4) 0.7330(9) 0.0894(6) 0.061(3) Uani 0.50 1 d PDU A -1
C60 C 0.7708(4) 0.7502(7) 0.1506(5) 0.053(3) Uani 0.50 1 d PDU A -1
C61 C 0.8155(3) 0.6989(5) 0.1552(4) 0.055(2) Uani 0.50 1 d PDU A -1
C62 C 0.8351(4) 0.6738(6) 0.2195(4) 0.050(2) Uani 0.50 1 d PDU A -1
C63 C 0.8612(3) 0.5938(6) 0.2258(4) 0.054(2) Uani 0.50 1 d PDU A -1
C64 C 0.8597(5) 0.5329(7) 0.1696(5) 0.052(2) Uani 0.50 1 d PDU A -1
C65 C 0.8629(4) 0.4477(7) 0.1902(4) 0.051(2) Uani 0.50 1 d PDU A -1
C66 C 0.8592(3) 0.4164(6) 0.2593(5) 0.054(2) Uani 0.50 1 d PDU A -1
C67 C 0.8357(3) 0.3339(6) 0.2574(6) 0.068(3) Uani 0.50 1 d PDU A -1
C68 C 0.8278(3) 0.3095(5) 0.1916(6) 0.050(2) Uani 0.50 1 d PDU A -1
C69 C 0.7854(5) 0.2542(8) 0.1738(7) 0.077(4) Uani 0.50 1 d PDU A -1
C70 C 0.7605(5) 0.2625(9) 0.1101(7) 0.071(4) Uani 0.50 1 d PDU A -1
C71 C 0.7734(4) 0.3341(8) 0.0658(7) 0.056(4) Uani 0.50 1 d PDU A -1
C72 C 0.7334(4) 0.3610(6) 0.0208(5) 0.065(3) Uani 0.50 1 d PDU A -1
C73 C 0.6790(4) 0.3280(8) 0.0214(6) 0.075(4) Uani 0.50 1 d PDU A -1
C74 C 0.6434(3) 0.3923(7) -0.0017(4) 0.065(3) Uani 0.50 1 d PDU A -1
C75 C 0.6748(3) 0.4593(7) -0.0228(4) 0.056(3) Uani 0.50 1 d PDU A -1
C76 C 0.6541(4) 0.5430(7) -0.0174(5) 0.068(3) Uani 0.50 1 d PDU A -1
C77 C 0.6889(3) 0.6124(7) -0.0041(4) 0.063(3) Uani 0.50 1 d PDU A -1
C78 C 0.7449(4) 0.5978(6) 0.0159(4) 0.051(2) Uani 0.50 1 d PDU A -1
C79 C 0.7688(6) 0.6597(8) 0.0575(7) 0.054(3) Uani 0.50 1 d PDU A -1
C80 C 0.8148(4) 0.6409(5) 0.1003(4) 0.050(2) Uani 0.50 1 d PDU A -1
C81 C 0.8332(3) 0.5540(5) 0.1074(4) 0.0437(15) Uani 0.50 1 d PDU A -1
C82 C 0.8080(2) 0.4863(5) 0.0659(3) 0.046(2) Uani 0.50 1 d PDU A -1
C83 C 0.7647(3) 0.5126(7) 0.0187(3) 0.051(3) Uani 0.50 1 d PDU A -1
C84 C 0.7295(3) 0.4472(5) -0.0058(3) 0.0419(14) Uani 0.50 1 d PDU A -1
C85 C 0.8116(3) 0.3964(6) 0.0885(4) 0.054(2) Uani 0.50 1 d PDU A -1
C86 C 0.8413(3) 0.3789(5) 0.1494(4) 0.052(2) Uani 0.50 1 d PDU A -1
Ni1 Ni 0.520809(14) 0.5000 0.416850(18) 0.01508(7) Uani 1 2 d S . .
N2 N 0.46692(9) 0.5000 0.34344(12) 0.0162(4) Uani 1 2 d S . .
N3 N 0.52192(7) 0.37293(12) 0.41553(9) 0.0169(3) Uani 1 1 d . . .
N4 N 0.57644(9) 0.5000 0.48827(13) 0.0176(4) Uani 1 2 d S . .
C87 C 0.37858(8) 0.39544(15) 0.20951(11) 0.0215(4) Uani 1 1 d . . .
H87A H 0.3489 0.4270 0.1863 0.026 Uiso 1 1 calc R . .
H87B H 0.3631 0.3479 0.2356 0.026 Uiso 1 1 calc R . .
C88 C 0.40744(8) 0.45587(14) 0.25682(11) 0.0188(3) Uani 1 1 d . . .
C89 C 0.44413(8) 0.42964(14) 0.31093(10) 0.0171(3) Uani 1 1 d . . .
C90 C 0.45523(8) 0.34449(14) 0.32571(10) 0.0186(3) Uani 1 1 d . . .
H90 H 0.4362 0.3012 0.3009 0.022 Uiso 1 1 calc R . .
C91 C 0.49228(8) 0.31800(14) 0.37431(11) 0.0187(3) Uani 1 1 d . . .
C92 C 0.50502(8) 0.22839(15) 0.38768(11) 0.0204(3) Uani 1 1 d . . .
C93 C 0.54322(8) 0.22875(15) 0.43835(11) 0.0201(3) Uani 1 1 d . . .
C94 C 0.55303(8) 0.31824(14) 0.45492(11) 0.0187(3) Uani 1 1 d . . .
C95 C 0.59016(8) 0.34447(15) 0.50353(11) 0.0197(3) Uani 1 1 d . . .
H95 H 0.6090 0.3012 0.5286 0.024 Uiso 1 1 calc R . .
C96 C 0.60153(8) 0.42948(15) 0.51788(10) 0.0185(3) Uani 1 1 d . . .
C97 C 0.64310(8) 0.45606(16) 0.56617(11) 0.0207(4) Uani 1 1 d . . .
C98 C 0.68017(9) 0.39548(18) 0.60324(12) 0.0247(4) Uani 1 1 d . . .
H98A H 0.6601 0.3442 0.6177 0.030 Uiso 1 1 calc R . .
H98B H 0.6952 0.4246 0.6440 0.030 Uiso 1 1 calc R . .
C99 C 0.72552(11) 0.3662(3) 0.55987(16) 0.0383(7) Uani 1 1 d . . .
H99A H 0.7502 0.3297 0.5866 0.058 Uiso 1 1 calc R . .
H99B H 0.7444 0.4169 0.5438 0.058 Uiso 1 1 calc R . .
H99C H 0.7109 0.3331 0.5214 0.058 Uiso 1 1 calc R . .
C100 C 0.57141(9) 0.15317(16) 0.47118(13) 0.0253(4) Uani 1 1 d . . .
H10I H 0.5495 0.1006 0.4639 0.030 Uiso 1 1 calc R . .
H10J H 0.5750 0.1636 0.5201 0.030 Uiso 1 1 calc R . .
C101 C 0.62651(12) 0.1369(2) 0.44461(17) 0.0346(6) Uani 1 1 d . . .
H10K H 0.6426 0.0866 0.4674 0.052 Uiso 1 1 calc R . .
H10L H 0.6489 0.1878 0.4532 0.052 Uiso 1 1 calc R . .
H10M H 0.6233 0.1259 0.3963 0.052 Uiso 1 1 calc R . .
C102 C 0.48101(10) 0.15317(16) 0.35037(13) 0.0256(4) Uani 1 1 d . . .
H10D H 0.4424 0.1631 0.3434 0.031 Uiso 1 1 calc R . .
H10E H 0.4859 0.1005 0.3781 0.031 Uiso 1 1 calc R . .
C103 C 0.50488(13) 0.1375(2) 0.28214(16) 0.0350(6) Uani 1 1 d . . .
H10F H 0.4873 0.0879 0.2602 0.053 Uiso 1 1 calc R . .
H10G H 0.5430 0.1256 0.2886 0.053 Uiso 1 1 calc R . .
H10H H 0.4997 0.1890 0.2540 0.053 Uiso 1 1 calc R . .
C104 C 0.41406(10) 0.35669(18) 0.15697(12) 0.0262(4) Uani 1 1 d . . .
H10A H 0.3927 0.3194 0.1266 0.039 Uiso 1 1 calc R . .
H10B H 0.4423 0.3225 0.1794 0.039 Uiso 1 1 calc R . .
H10C H 0.4298 0.4034 0.1312 0.039 Uiso 1 1 calc R . .
C105 C 0.73862(17) 0.0000 0.2386(2) 0.0324(7) Uiso 1 2 d S . .
H105 H 0.7750 0.0000 0.2530 0.039 Uiso 1 2 calc SR . .
C106 C 0.72462(17) 0.0000 0.1709(2) 0.0324(7) Uiso 1 2 d S . .
H106 H 0.7513 0.0000 0.1387 0.039 Uiso 1 2 calc SR . .
C107 C 0.6718(2) 0.0000 0.1504(3) 0.0392(9) Uiso 1 2 d S . .
H107 H 0.6621 0.0000 0.1039 0.047 Uiso 1 2 calc SR . .
C108 C 0.6330(2) 0.0000 0.1967(3) 0.0424(10) Uiso 1 2 d S . .
H108 H 0.5967 0.0000 0.1818 0.051 Uiso 1 2 calc SR . .
C109 C 0.6464(2) 0.0000 0.2645(3) 0.0384(9) Uiso 1 2 d S . .
H109 H 0.6194 0.0000 0.2963 0.046 Uiso 1 2 calc SR . .
C110 C 0.69952(18) 0.0000 0.2857(2) 0.0349(8) Uiso 1 2 d S . .
H110 H 0.7092 0.0000 0.3322 0.042 Uiso 1 2 calc SR . .
C111 C 0.5118(4) 0.1942(5) -0.0166(4) 0.067(3) Uiso 0.50 1 d PG B -2
H111 H 0.5107 0.2357 -0.0516 0.080 Uiso 0.50 1 calc PR B -2
C112 C 0.5484(3) 0.1268(6) -0.0170(4) 0.076(3) Uiso 0.50 1 d PG B -2
H112 H 0.5722 0.1224 -0.0524 0.091 Uiso 0.50 1 calc PR B -2
C113 C 0.5500(4) 0.0660(5) 0.0343(5) 0.117(6) Uiso 0.50 1 d PG B -2
H113 H 0.5750 0.0200 0.0340 0.140 Uiso 0.50 1 calc PR B -2
C114 C 0.5151(4) 0.0725(5) 0.0861(4) 0.097(4) Uiso 0.50 1 d PG B -2
H114 H 0.5162 0.0309 0.1211 0.117 Uiso 0.50 1 calc PR B -2
C115 C 0.4786(3) 0.1398(5) 0.0865(3) 0.065(2) Uiso 0.50 1 d PG B -2
H115 H 0.4547 0.1442 0.1219 0.078 Uiso 0.50 1 calc PR B -2
C116 C 0.4769(3) 0.2006(4) 0.0352(4) 0.072(3) Uiso 0.50 1 d PG B -2
H116 H 0.4520 0.2466 0.0355 0.087 Uiso 0.50 1 calc PR B -2

loop_
_atom_site_aniso_label
_atom_site_aniso_U_11
_atom_site_aniso_U_22
_atom_site_aniso_U_33
_atom_site_aniso_U_23
_atom_site_aniso_U_13
_atom_site_aniso_U_12
Gd1 0.02819(15) 0.0366(6) 0.02063(13) 0.000 -0.00741(10) 0.000
Gd2 0.0301(2) 0.0322(3) 0.0469(3) 0.01834(19) 0.00173(16) 0.00613(13)
Gd3 0.0869(18) 0.0409(9) 0.0316(6) -0.0021(5) -0.0058(7) -0.0225(11)
Gd5 0.125(3) 0.0249(6) 0.0811(17) 0.0066(7) 0.0578(18) -0.0011(11)
N1 0.0196(10) 0.0232(11) 0.0178(10) 0.000 0.0001(8) 0.000
C1 0.037(2) 0.079(5) 0.034(2) 0.012(7) 0.026(2) 0.010(7)
C2 0.080(6) 0.062(5) 0.083(6) 0.004(5) 0.064(5) 0.028(5)
C3 0.123(11) 0.065(7) 0.084(10) -0.045(7) 0.048(8) 0.004(8)
C4 0.100(7) 0.050(4) 0.031(3) -0.016(3) 0.029(4) -0.008(5)
C5 0.062(4) 0.076(8) 0.0183(17) -0.010(3) 0.013(2) -0.019(5)
C6 0.061(4) 0.057(4) 0.025(2) -0.001(2) 0.021(3) -0.012(3)
C7 0.047(4) 0.052(5) 0.043(4) 0.017(4) 0.016(3) -0.012(3)
C8 0.034(3) 0.060(4) 0.041(3) 0.013(3) 0.004(3) -0.022(3)
C9 0.024(3) 0.054(5) 0.069(6) 0.018(4) 0.017(3) 0.000(3)
C10 0.038(3) 0.065(5) 0.070(5) 0.008(4) 0.036(4) 0.001(3)
C11 0.0178(16) 0.072(5) 0.070(4) 0.012(9) 0.015(2) -0.004(7)
C12 0.024(3) 0.072(6) 0.098(7) 0.014(5) 0.021(4) 0.024(3)
C13 0.095(9) 0.082(8) 0.111(10) 0.041(7) 0.071(7) 0.063(7)
C14 0.055(5) 0.042(4) 0.082(6) 0.010(4) 0.029(4) 0.024(3)
C15 0.124(11) 0.042(5) 0.095(10) -0.006(7) 0.016(9) 0.034(6)
C16 0.088(7) 0.044(4) 0.051(5) -0.020(4) 0.024(5) 0.012(5)
C17 0.117(9) 0.048(5) 0.048(5) -0.029(4) 0.033(6) -0.034(6)
C18 0.108(10) 0.050(5) 0.031(4) -0.020(4) -0.011(5) 0.007(6)
C19 0.125(11) 0.093(9) 0.042(5) -0.020(5) -0.026(6) -0.053(8)
C20 0.090(6) 0.102(10) 0.027(2) 0.003(4) -0.018(3) -0.049(7)
C21 0.069(5) 0.073(5) 0.0155(19) 0.006(2) -0.006(2) -0.025(4)
C22 0.054(4) 0.077(7) 0.027(4) 0.024(4) -0.016(3) -0.026(4)
C23 0.060(4) 0.053(4) 0.026(2) 0.018(3) -0.003(3) -0.016(3)
C24 0.053(5) 0.039(4) 0.067(6) 0.027(4) -0.005(5) -0.006(4)
C25 0.055(4) 0.040(4) 0.054(5) 0.014(4) 0.000(4) -0.018(3)
C26 0.062(5) 0.034(4) 0.067(5) 0.001(3) 0.003(4) -0.020(3)
C27 0.062(6) 0.046(5) 0.069(6) -0.012(4) 0.012(5) -0.034(4)
C28 0.029(3) 0.061(4) 0.057(4) -0.001(3) 0.009(3) -0.023(3)
C29 0.032(4) 0.075(7) 0.062(5) -0.007(5) 0.002(4) -0.036(5)
C30 0.015(2) 0.094(6) 0.070(5) -0.001(5) 0.000(3) -0.009(3)
C31 0.018(2) 0.150(13) 0.064(5) 0.019(6) -0.005(3) 0.015(4)
C32 0.022(4) 0.078(7) 0.138(11) 0.060(7) 0.016(5) 0.024(5)
C33 0.053(6) 0.069(7) 0.117(11) 0.044(7) -0.012(8) 0.021(5)
C34 0.072(7) 0.072(8) 0.123(12) 0.018(9) 0.007(8) 0.050(6)
C35 0.081(6) 0.034(4) 0.107(8) 0.029(4) 0.010(6) 0.018(4)
C36 0.087(9) 0.017(4) 0.108(9) 0.004(4) 0.034(7) 0.007(4)
C37 0.099(10) 0.019(4) 0.058(5) -0.004(3) 0.012(6) -0.017(6)
C38 0.080(8) 0.041(5) 0.056(8) -0.016(6) 0.006(5) -0.021(6)
C39 0.072(7) 0.046(4) 0.056(5) -0.009(4) -0.006(5) -0.031(5)
C40 0.066(5) 0.077(6) 0.039(3) -0.006(4) -0.019(4) -0.037(5)
C41 0.046(4) 0.087(7) 0.067(6) 0.037(5) -0.034(4) -0.035(5)
C42 0.037(3) 0.086(8) 0.055(4) 0.018(4) -0.023(3) -0.015(4)
C43 0.045(4) 0.079(5) 0.036(3) 0.022(3) -0.023(3) -0.018(4)
C44 0.059(6) 0.092(8) 0.084(9) 0.059(7) -0.032(6) -0.016(6)
C45 0.051(5) 0.050(5) 0.060(5) 0.019(4) -0.019(4) 0.015(4)
C46 0.066(6) 0.033(4) 0.057(7) 0.021(5) 0.006(5) 0.019(4)
C47 0.049(5) 0.032(6) 0.121(12) 0.004(7) 0.020(6) 0.017(4)
C48 0.067(6) 0.021(3) 0.075(6) -0.006(4) -0.003(5) 0.003(4)
C49 0.074(5) 0.024(3) 0.069(5) -0.022(3) 0.018(4) -0.001(3)
C50 0.103(8) 0.052(5) 0.036(4) -0.023(4) 0.008(5) -0.028(6)
C51 0.059(4) 0.047(4) 0.040(3) -0.016(3) 0.003(3) -0.020(3)
C52 0.067(7) 0.110(10) 0.066(6) -0.004(7) -0.022(6) -0.045(7)
C53 0.049(5) 0.083(7) 0.031(4) 0.003(4) -0.020(3) -0.020(4)
C54 0.039(3) 0.104(7) 0.050(3) 0.019(9) -0.019(3) -0.002(9)
C55 0.042(4) 0.136(10) 0.038(4) 0.033(5) -0.017(4) 0.004(6)
C56 0.058(5) 0.074(6) 0.046(4) 0.034(4) 0.006(4) 0.024(4)
C57 0.070(6) 0.068(7) 0.053(7) 0.038(5) -0.017(5) -0.007(6)
C58 0.078(7) 0.048(5) 0.066(6) 0.030(5) -0.011(6) -0.017(5)
C59 0.086(8) 0.041(4) 0.059(6) 0.027(4) 0.028(6) -0.003(6)
C60 0.077(8) 0.029(3) 0.053(5) 0.003(4) 0.015(5) -0.024(4)
C61 0.057(5) 0.044(4) 0.064(5) -0.001(4) 0.018(4) -0.029(4)
C62 0.054(5) 0.059(5) 0.035(3) 0.002(4) -0.002(4) -0.037(4)
C63 0.038(4) 0.076(6) 0.047(4) 0.011(5) -0.007(4) -0.027(4)
C64 0.022(3) 0.076(6) 0.058(6) -0.009(4) 0.002(4) -0.005(3)
C65 0.017(3) 0.086(7) 0.050(5) 0.007(5) 0.003(4) 0.007(4)
C66 0.029(3) 0.069(6) 0.063(6) 0.007(5) -0.015(4) 0.015(3)
C67 0.032(4) 0.060(5) 0.111(9) 0.026(6) -0.014(5) 0.017(3)
C68 0.038(4) 0.046(5) 0.066(6) 0.009(5) 0.008(5) 0.023(3)
C69 0.069(7) 0.047(6) 0.117(11) 0.016(7) 0.039(7) 0.036(5)
C70 0.075(8) 0.052(6) 0.089(11) -0.028(8) 0.028(8) 0.010(6)
C71 0.045(5) 0.051(6) 0.075(8) -0.017(5) 0.038(5) 0.005(4)
C72 0.070(6) 0.088(7) 0.038(4) -0.034(5) 0.021(4) 0.002(6)
C73 0.104(9) 0.089(8) 0.034(4) -0.037(5) 0.035(6) -0.043(7)
C74 0.067(6) 0.099(7) 0.027(3) -0.022(4) -0.015(3) -0.011(5)
C75 0.052(5) 0.102(7) 0.015(2) -0.009(3) 0.009(3) -0.021(5)
C76 0.053(5) 0.131(9) 0.020(3) 0.005(4) 0.001(4) 0.018(6)
C77 0.060(5) 0.102(8) 0.026(3) 0.028(4) 0.003(3) 0.008(5)
C78 0.064(5) 0.068(6) 0.023(3) 0.015(4) 0.010(3) -0.003(5)
C79 0.068(7) 0.056(7) 0.037(4) 0.019(4) -0.003(4) -0.014(5)
C80 0.048(4) 0.058(5) 0.046(4) 0.007(4) 0.013(3) -0.026(4)
C81 0.029(3) 0.057(4) 0.046(3) 0.005(3) 0.016(2) -0.007(3)
C82 0.030(2) 0.075(8) 0.033(2) -0.005(3) 0.0163(18) -0.003(3)
C83 0.043(3) 0.086(8) 0.0248(19) -0.004(4) 0.0143(19) -0.016(4)
C84 0.048(4) 0.059(4) 0.019(2) -0.005(2) 0.013(2) -0.002(3)
C85 0.033(3) 0.062(5) 0.070(6) -0.013(5) 0.030(4) 0.009(4)
C86 0.030(3) 0.054(4) 0.075(5) 0.005(4) 0.014(3) 0.019(3)
Ni1 0.01020(13) 0.02028(16) 0.01463(14) 0.000 -0.00093(11) 0.000
N2 0.0115(8) 0.0197(10) 0.0173(9) 0.000 -0.0013(7) 0.000
N3 0.0130(6) 0.0206(7) 0.0171(7) 0.0005(5) -0.0002(5) 0.0006(5)
N4 0.0114(8) 0.0242(11) 0.0172(9) 0.000 -0.0002(7) 0.000
C87 0.0162(8) 0.0249(9) 0.0228(9) -0.0018(7) -0.0040(7) -0.0018(7)
C88 0.0129(7) 0.0234(9) 0.0199(8) -0.0002(6) -0.0021(6) -0.0010(6)
C89 0.0123(7) 0.0216(8) 0.0172(7) 0.0001(6) -0.0013(6) -0.0009(6)
C90 0.0152(7) 0.0219(9) 0.0184(8) -0.0001(6) -0.0016(6) -0.0007(6)
C91 0.0141(7) 0.0225(9) 0.0192(8) 0.0005(6) -0.0008(6) -0.0002(6)
C92 0.0168(8) 0.0214(9) 0.0230(9) 0.0006(7) 0.0000(7) 0.0002(6)
C93 0.0164(8) 0.0217(9) 0.0221(8) 0.0021(7) -0.0002(7) 0.0013(6)
C94 0.0136(7) 0.0233(9) 0.0191(8) 0.0022(6) 0.0001(6) 0.0018(6)
C95 0.0140(7) 0.0263(9) 0.0186(8) 0.0018(7) -0.0007(6) 0.0024(6)
C96 0.0118(7) 0.0279(9) 0.0158(7) 0.0008(6) -0.0006(6) 0.0015(6)
C97 0.0121(7) 0.0323(11) 0.0177(8) 0.0013(7) -0.0015(6) 0.0012(7)
C98 0.0164(8) 0.0376(12) 0.0199(9) 0.0043(8) -0.0023(7) 0.0027(8)
C99 0.0237(11) 0.0594(19) 0.0322(13) 0.0155(12) 0.0048(10) 0.0167(12)
C100 0.0213(9) 0.0243(10) 0.0302(10) 0.0050(8) -0.0012(8) 0.0035(7)
C101 0.0272(11) 0.0336(13) 0.0431(15) 0.0042(11) 0.0034(11) 0.0122(10)
C102 0.0241(10) 0.0219(9) 0.0305(11) -0.0012(8) -0.0031(8) -0.0003(7)
C103 0.0367(14) 0.0328(13) 0.0355(13) -0.0098(10) 0.0007(11) 0.0009(10)
C104 0.0238(10) 0.0315(11) 0.0228(9) -0.0040(8) -0.0033(8) -0.0018(8)

loop_
_atom_type_symbol
_atom_type_description
_atom_type_scat_dispersion_real
_atom_type_scat_dispersion_imag
_atom_type_scat_source
C C 0.0033 0.0016 'International Tables Vol C Tables 4.2.6.8 and 6.1.1.4'
H H 0.0000 0.0000 'International Tables Vol C Tables 4.2.6.8 and 6.1.1.4'
N N 0.0061 0.0033 'International Tables Vol C Tables 4.2.6.8 and 6.1.1.4'
Ni Ni 0.3393 1.1124 'International Tables Vol C Tables 4.2.6.8 and 6.1.1.4'
Gd Gd -0.1653 3.9035 'International Tables Vol C Tables 4.2.6.8 and 6.1.1.4'

loop_
_geom_angle_atom_site_label_1
_geom_angle_atom_site_label_2
_geom_angle_atom_site_label_3
_geom_angle
_geom_angle_site_symmetry_1
_geom_angle_site_symmetry_3
N1 Gd1 C43 162.44(19) . .
N1 Gd1 C20 151.4(2) . .
C43 Gd1 C20 34.4(2) . .
N1 Gd1 C42 147.3(2) . .
C43 Gd1 C42 33.7(2) . .
C20 Gd1 C42 61.3(3) . .
N1 Gd1 C19 134.4(3) . .
C43 Gd1 C19 60.5(3) . .
C20 Gd1 C19 33.3(3) . .
C42 Gd1 C19 72.0(4) . .
N1 Gd1 C41 134.52(19) . .
C43 Gd1 C41 57.9(2) . .
C20 Gd1 C41 68.3(3) . .
C42 Gd1 C41 33.1(2) . .
C19 Gd1 C41 58.4(3) . .
N1 Gd1 C21 122.90(17) . .
C43 Gd1 C21 53.3(2) . .
C20 Gd1 C21 32.10(19) . .
C42 Gd1 C21 86.6(2) . .
C19 Gd1 C21 56.0(3) . .
C41 Gd1 C21 100.2(2) . .
N1 Gd1 C40 131.44(19) . .
C43 Gd1 C40 66.0(3) . .
C20 Gd1 C40 55.7(3) . .
C42 Gd1 C40 57.7(3) . .
C19 Gd1 C40 31.4(2) . .
C41 Gd1 C40 31.3(2) . .
C21 Gd1 C40 85.0(2) . .
N1 Gd1 C44 130.1(2) . .
C43 Gd1 C44 32.6(2) . .
C20 Gd1 C44 53.8(4) . .
C42 Gd1 C44 56.3(3) . .
C19 Gd1 C44 86.6(3) . .
C41 Gd1 C44 87.4(3) . .
C21 Gd1 C44 50.1(3) . .
C40 Gd1 C44 98.4(3) . .
N1 Gd1 C66 119.17(19) . .
C43 Gd1 C66 54.9(3) . .
C20 Gd1 C66 88.0(3) . .
C42 Gd1 C66 29.8(2) . .
C19 Gd1 C66 101.7(3) . .
C41 Gd1 C66 52.3(3) . .
C21 Gd1 C66 105.7(2) . .
C40 Gd1 C66 82.7(3) . .
C44 Gd1 C66 60.0(3) . .
N1 Gd1 C22 116.54(16) . .
C43 Gd1 C22 50.5(2) . .
C20 Gd1 C22 50.7(3) . .
C42 Gd1 C22 81.6(3) . .
C19 Gd1 C22 81.7(3) . .
C41 Gd1 C22 108.2(2) . .
C21 Gd1 C22 29.03(19) . .
C40 Gd1 C22 106.0(2) . .
C44 Gd1 C22 28.5(2) . .
C66 Gd1 C22 88.4(3) . .
N1 Gd1 C5 97.78(14) . .
C43 Gd1 C5 81.8(2) . .
C20 Gd1 C5 53.9(2) . .
C42 Gd1 C5 114.1(2) . .
C19 Gd1 C5 61.3(3) . .
C41 Gd1 C5 118.1(3) . .
C21 Gd1 C5 28.98(17) . .
C40 Gd1 C5 92.3(3) . .
C44 Gd1 C5 76.3(3) . .
C66 Gd1 C5 134.5(2) . .
C22 Gd1 C5 49.5(3) . .
N1 Gd2 C34 155.6(3) . .
N1 Gd2 C35 163.2(3) . .
C34 Gd2 C35 35.4(3) . .
N1 Gd2 C58 142.2(3) . .
C34 Gd2 C58 62.2(4) . .
C35 Gd2 C58 33.8(2) . .
N1 Gd2 C33 136.2(3) . .
C34 Gd2 C33 33.7(3) . .
C35 Gd2 C33 60.4(3) . .
C58 Gd2 C33 70.7(3) . .
N1 Gd2 C14 126.2(2) . .
C34 Gd2 C14 33.4(2) . .
C35 Gd2 C14 56.1(3) . .
C58 Gd2 C14 89.3(3) . .
C33 Gd2 C14 57.7(3) . .
N1 Gd2 C36 131.3(3) . .
C34 Gd2 C36 54.7(4) . .
C35 Gd2 C36 33.9(3) . .
C58 Gd2 C36 58.1(3) . .
C33 Gd2 C36 87.6(4) . .
C14 Gd2 C36 51.7(3) . .
N1 Gd2 C57 129.6(3) . .
C34 Gd2 C57 68.6(4) . .
C35 Gd2 C57 57.4(3) . .
C58 Gd2 C57 32.4(3) . .
C33 Gd2 C57 56.8(3) . .
C14 Gd2 C57 101.8(3) . .
C36 Gd2 C57 88.5(3) . .
N1 Gd2 C56 128.3(2) . .
C34 Gd2 C56 56.8(3) . .
C35 Gd2 C56 66.4(4) . .
C58 Gd2 C56 57.1(3) . .
C33 Gd2 C56 30.8(2) . .
C14 Gd2 C56 87.0(3) . .
C36 Gd2 C56 100.1(3) . .
C57 Gd2 C56 30.7(2) . .
N1 Gd2 C15 119.2(3) . .
C34 Gd2 C15 51.8(4) . .
C35 Gd2 C15 52.9(4) . .
C58 Gd2 C15 84.3(4) . .
C33 Gd2 C15 83.6(4) . .
C14 Gd2 C15 29.7(2) . .
C36 Gd2 C15 29.4(2) . .
C57 Gd2 C15 110.0(4) . .
C56 Gd2 C15 108.3(3) . .
N1 Gd2 C59 115.8(2) . .
C34 Gd2 C59 88.0(4) . .
C35 Gd2 C59 53.8(3) . .
C58 Gd2 C59 29.3(2) . .
C33 Gd2 C59 100.0(3) . .
C14 Gd2 C59 107.4(3) . .
C36 Gd2 C59 60.4(4) . .
C57 Gd2 C59 52.0(3) . .
C56 Gd2 C59 81.9(3) . .
C15 Gd2 C59 89.7(3) . .
N1 Gd2 C13 100.0(2) . .
C34 Gd2 C13 56.1(3) . .
C35 Gd2 C13 85.3(3) . .
C58 Gd2 C13 117.5(3) . .
C33 Gd2 C13 64.4(3) . .
C14 Gd2 C13 29.8(2) . .
C36 Gd2 C13 78.4(4) . .
C57 Gd2 C13 120.0(3) . .
C56 Gd2 C13 94.5(3) . .
C15 Gd2 C13 50.6(3) . .
C59 Gd2 C13 137.0(3) . .
Gd2 N1 Gd1 119.38(7) . .
Gd2 N1 Gd2 120.70(13) 6_565 .
Gd5 N1 Gd4A 117.67(16) . .
Gd5 N1 Gd3 119.42(18) . .
Gd4A N1 Gd3 122.56(14) . .
Gd5 N1 Gd4B 129.68(17) . .
Gd3 N1 Gd4B 110.62(10) . .
C10 C1 C2 117.2(7) . .
C10 C1 C6 121.4(8) . .
C2 C1 C6 118.3(7) . .
C13 C2 C3 111.7(11) . .
C13 C2 C1 123.1(9) . .
C3 C2 C1 120.4(9) . .
C16 C3 C2 128.3(12) . .
C16 C3 C4 106.5(10) . .
C2 C3 C4 115.9(10) . .
C5 C4 C3 128.0(9) . .
C5 C4 C18 117.6(9) . .
C3 C4 C18 106.5(8) . .
C4 C5 C6 116.5(7) . .
C4 C5 C21 119.5(8) . .
C6 C5 C21 118.4(8) . .
C4 C5 Gd1 87.0(4) . .
C6 C5 Gd1 98.7(4) . .
C21 C5 Gd1 61.6(3) . .
C5 C6 C7 119.4(8) . .
C5 C6 C1 120.8(7) . .
C7 C6 C1 115.8(7) . .
C23 C7 C6 121.5(8) . .
C23 C7 C8 108.9(7) . .
C6 C7 C8 121.1(8) . .
C9 C8 C7 122.2(8) . .
C9 C8 C25 123.7(8) . .
C7 C8 C25 105.2(6) . .
C8 C9 C10 120.8(8) . .
C8 C9 C28 115.6(7) . .
C10 C9 C28 118.9(8) . .
C9 C10 C11 117.1(9) . .
C9 C10 C1 118.5(8) . .
C11 C10 C1 120.1(7) . .
C30 C11 C10 125.4(10) . .
C30 C11 C12 109.1(8) . .
C10 C11 C12 116.4(8) . .
C13 C12 C11 128.1(9) . .
C13 C12 C32 117.3(10) . .
C11 C12 C32 105.2(8) . .
C12 C13 C2 114.6(10) . .
C12 C13 C14 117.9(11) . .
C2 C13 C14 123.3(11) . .
C12 C13 Gd2 88.1(8) . .
C2 C13 Gd2 100.3(8) . .
C14 C13 Gd2 62.5(6) . .
C15 C14 C34 107.2(9) . .
C15 C14 C13 118.2(10) . .
C34 C14 C13 122.4(11) . .
C15 C14 Gd2 82.5(6) . .
C34 C14 Gd2 64.2(7) . .
C13 C14 Gd2 87.7(7) . .
C36 C15 C14 110.1(10) . .
C36 C15 C16 120.3(11) . .
C14 C15 C16 122.0(12) . .
C36 C15 Gd2 68.4(6) . .
C14 C15 Gd2 67.7(5) . .
C16 C15 Gd2 105.2(7) . .
C17 C16 C15 122.4(10) . .
C17 C16 C3 111.1(10) . .
C15 C16 C3 115.0(12) . .
C16 C17 C18 107.9(9) . .
C16 C17 C38 117.3(11) . .
C18 C17 C38 124.6(12) . .
C17 C18 C19 120.4(11) . .
C17 C18 C4 107.5(9) . .
C19 C18 C4 123.9(9) . .
C17 C18 Gd1 102.5(6) . .
C19 C18 Gd1 58.3(7) . .
C4 C18 Gd1 85.4(5) . .
C18 C19 C40 119.9(10) . .
C18 C19 C20 118.0(9) . .
C40 C19 C20 113.4(9) . .
C18 C19 Gd1 94.1(8) . .
C40 C19 Gd1 78.2(6) . .
C20 C19 Gd1 67.6(5) . .
C21 C20 C43 106.4(8) . .
C21 C20 C19 118.1(8) . .
C43 C20 C19 122.7(8) . .
C21 C20 Gd1 82.7(4) . .
C43 C20 Gd1 72.6(4) . .
C19 C20 Gd1 79.1(6) . .
C22 C21 C20 109.3(7) . .
C22 C21 C5 119.1(7) . .
C20 C21 C5 122.0(7) . .
C22 C21 Gd1 83.9(4) . .
C20 C21 Gd1 65.2(3) . .
C5 C21 Gd1 89.4(3) . .
C44 C22 C23 122.1(9) . .
C44 C22 C21 109.6(8) . .
C23 C22 C21 121.3(8) . .
C44 C22 Gd1 69.2(6) . .
C23 C22 Gd1 105.8(5) . .
C21 C22 Gd1 67.1(4) . .
C24 C23 C22 121.6(8) . .
C24 C23 C7 107.6(7) . .
C22 C23 C7 119.2(8) . .
C23 C24 C25 110.7(8) . .
C23 C24 C46 117.0(9) . .
C25 C24 C46 122.9(11) . .
C24 C25 C26 125.2(9) . .
C24 C25 C8 107.1(8) . .
C26 C25 C8 119.4(8) . .
C48 C26 C25 113.3(8) . .
C48 C26 C27 118.7(9) . .
C25 C26 C27 119.2(9) . .
C28 C27 C51 108.0(8) . .
C28 C27 C26 117.6(9) . .
C51 C27 C26 119.1(9) . .
C29 C28 C27 108.3(8) . .
C29 C28 C9 119.5(8) . .
C27 C28 C9 123.1(8) . .
C52 C29 C28 108.7(10) . .
C52 C29 C30 118.2(10) . .
C28 C29 C30 123.2(9) . .
C31 C30 C11 108.4(8) . .
C31 C30 C29 127.0(8) . .
C11 C30 C29 114.9(9) . .
C30 C31 C32 110.4(8) . .
C30 C31 C54 113.0(9) . .
C32 C31 C54 124.1(10) . .
C31 C32 C33 121.4(10) . .
C31 C32 C12 106.6(9) . .
C33 C32 C12 127.1(12) . .
C31 C32 Gd2 107.2(7) . .
C33 C32 Gd2 61.4(9) . .
C12 C32 Gd2 85.4(6) . .
C32 C33 C56 117.2(10) . .
C32 C33 C34 113.8(11) . .
C56 C33 C34 116.9(11) . .
C32 C33 Gd2 90.1(10) . .
C56 C33 Gd2 80.7(8) . .
C34 C33 Gd2 64.3(9) . .
C14 C34 C35 109.4(10) . .
C14 C34 C33 120.1(11) . .
C35 C34 C33 120.7(11) . .
C14 C34 Gd2 82.5(7) . .
C35 C34 Gd2 73.8(6) . .
C33 C34 Gd2 82.0(10) . .
C58 C35 C34 121.5(10) . .
C58 C35 C36 117.4(9) . .
C34 C35 C36 103.6(9) . .
C58 C35 Gd2 76.3(6) . .
C34 C35 Gd2 70.8(7) . .
C36 C35 Gd2 80.9(5) . .
C15 C36 C37 118.9(11) . .
C15 C36 C35 109.5(11) . .
C37 C36 C35 124.5(11) . .
C15 C36 Gd2 82.2(7) . .
C37 C36 Gd2 95.3(9) . .
C35 C36 Gd2 65.1(5) . .
C38 C37 C36 122.6(11) . .
C38 C37 C60 115.3(13) . .
C36 C37 C60 114.9(11) . .
C37 C38 C39 124.1(13) . .
C37 C38 C17 118.3(14) . .
C39 C38 C17 110.4(12) . .
C62 C39 C38 117.9(10) . .
C62 C39 C40 105.6(9) . .
C38 C39 C40 127.3(10) . .
C19 C40 C41 124.8(9) . .
C19 C40 C39 116.7(9) . .
C41 C40 C39 107.2(7) . .
C19 C40 Gd1 70.5(6) . .
C41 C40 Gd1 71.2(4) . .
C39 C40 Gd1 98.8(5) . .
C40 C41 C63 108.1(7) . .
C40 C41 C42 119.9(8) . .
C63 C41 C42 122.6(9) . .
C40 C41 Gd1 77.5(4) . .
C63 C41 Gd1 95.2(5) . .
C42 C41 Gd1 68.5(5) . .
C66 C42 C43 119.5(7) . .
C66 C42 C41 114.1(8) . .
C43 C42 C41 116.1(8) . .
C66 C42 Gd1 88.4(5) . .
C43 C42 Gd1 71.3(4) . .
C41 C42 Gd1 78.3(5) . .
C42 C43 C20 122.0(7) . .
C42 C43 C44 116.2(8) . .
C20 C43 C44 107.2(8) . .
C42 C43 Gd1 75.0(4) . .
C20 C43 Gd1 73.0(4) . .
C44 C43 Gd1 84.2(6) . .
C22 C44 C45 116.7(9) . .
C22 C44 C43 107.3(9) . .
C45 C44 C43 126.6(10) . .
C22 C44 Gd1 82.3(7) . .
C45 C44 Gd1 93.7(7) . .
C43 C44 Gd1 63.1(5) . .
C46 C45 C44 123.5(10) . .
C46 C45 C67 116.9(10) . .
C44 C45 C67 112.8(9) . .
C45 C46 C47 124.3(13) . .
C45 C46 C24 118.7(12) . .
C47 C46 C24 111.0(12) . .
C69 C47 C46 116.1(15) . .
C69 C47 C48 107.8(11) . .
C46 C47 C48 124.7(12) . .
C26 C48 C49 121.3(9) . .
C26 C48 C47 122.4(9) . .
C49 C48 C47 106.4(10) . .
C70 C49 C48 106.3(9) . .
C70 C49 C50 122.1(9) . .
C48 C49 C50 121.0(8) . .
C73 C50 C51 116.7(9) . .
C73 C50 C49 115.5(9) . .
C51 C50 C49 116.7(8) . .
C50 C51 C27 122.8(9) . .
C50 C51 C52 120.6(9) . .
C27 C51 C52 104.4(8) . .
C29 C52 C53 118.1(12) . .
C29 C52 C51 109.8(10) . .
C53 C52 C51 123.9(11) . .
C54 C53 C52 124.0(10) . .
C54 C53 C74 117.7(9) . .
C52 C53 C74 112.2(10) . .
C53 C54 C55 123.1(9) . .
C53 C54 C31 119.5(10) . .
C55 C54 C31 109.6(11) . .
C76 C55 C54 116.7(10) . .
C76 C55 C56 106.9(9) . .
C54 C55 C56 127.3(9) . .
C33 C56 C57 122.0(10) . .
C33 C56 C55 118.4(9) . .
C57 C56 C55 109.2(8) . .
C33 C56 Gd2 68.4(7) . .
C57 C56 Gd2 71.9(6) . .
C55 C56 Gd2 101.0(5) . .
C77 C57 C56 103.5(8) . .
C77 C57 C58 125.2(9) . .
C56 C57 C58 120.8(10) . .
C77 C57 Gd2 96.8(7) . .
C56 C57 Gd2 77.5(6) . .
C58 C57 Gd2 66.3(6) . .
C59 C58 C35 117.7(9) . .
C59 C58 C57 117.0(10) . .
C35 C58 C57 117.1(10) . .
C59 C58 Gd2 90.3(8) . .
C35 C58 Gd2 70.0(5) . .
C57 C58 Gd2 81.3(7) . .
C60 C59 C58 125.8(10) . .
C60 C59 C79 108.6(9) . .
C58 C59 C79 116.9(11) . .
C60 C59 Gd2 91.6(7) . .
C58 C59 Gd2 60.4(6) . .
C79 C59 Gd2 91.7(9) . .
C61 C60 C59 108.5(8) . .
C61 C60 C37 122.3(10) . .
C59 C60 C37 118.8(10) . .
C60 C61 C62 118.1(9) . .
C60 C61 C80 109.4(8) . .
C62 C61 C80 121.5(9) . .
C39 C62 C63 112.3(8) . .
C39 C62 C61 122.0(9) . .
C63 C62 C61 117.9(8) . .
C62 C63 C41 106.6(8) . .
C62 C63 C64 120.1(8) . .
C41 C63 C64 122.1(9) . .
C65 C64 C81 119.8(7) . .
C65 C64 C63 112.7(9) . .
C81 C64 C63 121.2(8) . .
C64 C65 C86 121.5(7) . .
C64 C65 C66 126.0(10) . .
C86 C65 C66 104.6(8) . .
C67 C66 C42 123.0(9) . .
C67 C66 C65 108.5(9) . .
C42 C66 C65 121.5(8) . .
C67 C66 Gd1 92.6(5) . .
C42 C66 Gd1 61.8(4) . .
C65 C66 Gd1 92.1(5) . .
C68 C67 C66 108.6(9) . .
C68 C67 C45 119.1(8) . .
C66 C67 C45 121.1(10) . .
C67 C68 C69 119.2(9) . .
C67 C68 C86 109.4(9) . .
C69 C68 C86 120.8(9) . .
C47 C69 C70 109.8(10) . .
C47 C69 C68 123.9(12) . .
C70 C69 C68 118.8(10) . .
C69 C70 C49 109.4(9) . .
C69 C70 C71 121.0(11) . .
C49 C70 C71 120.9(10) . .
C72 C71 C85 117.8(10) . .
C72 C71 C70 116.3(9) . .
C85 C71 C70 119.1(11) . .
C71 C72 C84 123.7(9) . .
C71 C72 C73 123.1(9) . .
C84 C72 C73 106.1(8) . .
C74 C73 C50 122.2(10) . .
C74 C73 C72 109.6(9) . .
C50 C73 C72 121.6(10) . .
C75 C74 C73 105.3(8) . .
C75 C74 C53 120.5(9) . .
C73 C74 C53 123.2(9) . .
C74 C75 C76 116.7(8) . .
C74 C75 C84 113.2(8) . .
C76 C75 C84 117.7(8) . .
C55 C76 C75 125.1(9) . .
C55 C76 C77 108.1(9) . .
C75 C76 C77 119.3(8) . .
C76 C77 C57 112.2(8) . .
C76 C77 C78 121.3(9) . .
C57 C77 C78 116.5(9) . .
C79 C78 C83 118.5(8) . .
C79 C78 C77 116.4(9) . .
C83 C78 C77 119.3(8) . .
C78 C79 C80 122.2(10) . .
C78 C79 C59 127.4(11) . .
C80 C79 C59 104.8(8) . .
C61 C80 C81 121.7(8) . .
C61 C80 C79 108.3(8) . .
C81 C80 C79 120.1(8) . .
C64 C81 C80 116.2(7) . .
C64 C81 C82 120.4(7) . .
C80 C81 C82 119.1(7) . .
C81 C82 C85 119.1(6) . .
C81 C82 C83 117.2(7) . .
C85 C82 C83 119.6(7) . .
C78 C83 C84 115.9(7) . .
C78 C83 C82 122.5(7) . .
C84 C83 C82 117.5(8) . .
C75 C84 C83 125.2(8) . .
C75 C84 C72 105.1(7) . .
C83 C84 C72 120.1(8) . .
C71 C85 C86 117.7(9) . .
C71 C85 C82 121.0(8) . .
C86 C85 C82 117.8(7) . .
C68 C86 C85 121.4(8) . .
C68 C86 C65 108.7(8) . .
C85 C86 C65 121.1(7) . .
N2 Ni1 N4 178.23(11) . .
N2 Ni1 N3 89.99(5) . 6_565
N4 Ni1 N3 89.98(5) . 6_565
N2 Ni1 N3 89.99(5) . .
N4 Ni1 N3 89.98(5) . .
N3 Ni1 N3 177.71(11) 6_565 .
C89 N2 C89 104.2(2) . 6_565
C89 N2 Ni1 127.90(11) . .
C89 N2 Ni1 127.90(11) 6_565 .
C94 N3 C91 104.03(18) . .
C94 N3 Ni1 127.93(15) . .
C91 N3 Ni1 128.03(14) . .
C96 N4 C96 104.4(2) 6_565 .
C96 N4 Ni1 127.77(12) 6_565 .
C96 N4 Ni1 127.77(12) . .
C88 C87 C104 113.27(18) . .
C88 C87 H87A 108.9 . .
C104 C87 H87A 108.9 . .
C88 C87 H87B 108.9 . .
C104 C87 H87B 108.9 . .
H87A C87 H87B 107.7 . .
C88 C88 C89 106.26(12) 6_565 .
C88 C88 C87 128.70(12) 6_565 .
C89 C88 C87 125.0(2) . .
C90 C89 N2 125.30(18) . .
C90 C89 C88 123.03(19) . .
N2 C89 C88 111.65(18) . .
C89 C90 C91 124.1(2) . .
C89 C90 H90 118.0 . .
C91 C90 H90 118.0 . .
C90 C91 N3 124.7(2) . .
C90 C91 C92 123.6(2) . .
N3 C91 C92 111.74(18) . .
C93 C92 C91 106.07(19) . .
C93 C92 C102 129.0(2) . .
C91 C92 C102 124.9(2) . .
C92 C93 C94 106.39(19) . .
C92 C93 C100 128.6(2) . .
C94 C93 C100 125.0(2) . .
N3 C94 C95 125.0(2) . .
N3 C94 C93 111.78(18) . .
C95 C94 C93 123.23(19) . .
C96 C95 C94 123.9(2) . .
C96 C95 H95 118.1 . .
C94 C95 H95 118.1 . .
C95 C96 N4 125.42(19) . .
C95 C96 C97 123.2(2) . .
N4 C96 C97 111.4(2) . .
C97 C97 C96 106.45(13) 6_565 .
C97 C97 C98 128.77(14) 6_565 .
C96 C97 C98 124.6(2) . .
C97 C98 C99 111.8(2) . .
C97 C98 H98A 109.3 . .
C99 C98 H98A 109.3 . .
C97 C98 H98B 109.3 . .
C99 C98 H98B 109.3 . .
H98A C98 H98B 107.9 . .
C98 C99 H99A 109.5 . .
C98 C99 H99B 109.5 . .
H99A C99 H99B 109.5 . .
C98 C99 H99C 109.5 . .
H99A C99 H99C 109.5 . .
H99B C99 H99C 109.5 . .
C93 C100 C101 113.3(2) . .
C93 C100 H10I 108.9 . .
C101 C100 H10I 108.9 . .
C93 C100 H10J 108.9 . .
C101 C100 H10J 108.9 . .
H10I C100 H10J 107.7 . .
C100 C101 H10K 109.5 . .
C100 C101 H10L 109.5 . .
H10K C101 H10L 109.5 . .
C100 C101 H10M 109.5 . .
H10K C101 H10M 109.5 . .
H10L C101 H10M 109.5 . .
C92 C102 C103 113.6(2) . .
C92 C102 H10D 108.9 . .
C103 C102 H10D 108.9 . .
C92 C102 H10E 108.9 . .
C103 C102 H10E 108.9 . .
H10D C102 H10E 107.7 . .
C102 C103 H10F 109.5 . .
C102 C103 H10G 109.5 . .
H10F C103 H10G 109.5 . .
C102 C103 H10H 109.5 . .
H10F C103 H10H 109.5 . .
H10G C103 H10H 109.5 . .
C87 C104 H10A 109.5 . .
C87 C104 H10B 109.5 . .
H10A C104 H10B 109.5 . .
C87 C104 H10C 109.5 . .
H10A C104 H10C 109.5 . .
H10B C104 H10C 109.5 . .
C106 C105 C110 120.2(4) . .
C106 C105 H105 119.9 . .
C110 C105 H105 119.9 . .
C107 C106 C105 119.5(4) . .
C107 C106 H106 120.2 . .
C105 C106 H106 120.2 . .
C108 C107 C106 120.6(5) . .
C108 C107 H107 119.7 . .
C106 C107 H107 119.7 . .
C107 C108 C109 120.6(5) . .
C107 C108 H108 119.7 . .
C109 C108 H108 119.7 . .
C108 C109 C110 119.3(5) . .
C108 C109 H109 120.4 . .
C110 C109 H109 120.4 . .
C109 C110 C105 119.8(4) . .
C109 C110 H110 120.1 . .
C105 C110 H110 120.1 . .
C112 C111 C116 120.0 . .
C112 C111 H111 120.0 . .
C116 C111 H111 120.0 . .
C113 C112 C111 120.0 . .
C113 C112 H112 120.0 . .
C111 C112 H112 120.0 . .
C112 C113 C114 120.0 . .
C112 C113 H113 120.0 . .
C114 C113 H113 120.0 . .
C113 C114 C115 120.0 . .
C113 C114 H114 120.0 . .
C115 C114 H114 120.0 . .
C116 C115 C114 120.0 . .
C116 C115 H115 120.0 . .
C114 C115 H115 120.0 . .
C115 C116 C111 120.0 . .
C115 C116 H116 120.0 . .
C111 C116 H116 120.0 . .

loop_
_geom_bond_atom_site_label_1
_geom_bond_atom_site_label_2
_geom_bond_distance
_geom_bond_site_symmetry_2
Gd1 N1 2.168(3) .
Gd1 C43 2.452(6) .
Gd1 C20 2.458(7) .
Gd1 C42 2.500(8) .
Gd1 C19 2.611(14) .
Gd1 C41 2.631(8) .
Gd1 C21 2.686(6) .
Gd1 C40 2.712(7) .
Gd1 C44 2.735(13) .
Gd1 C66 2.835(8) .
Gd1 C22 2.899(9) .
Gd1 C5 3.052(6) .
Gd2 N1 2.1538(14) .
Gd2 C34 2.375(15) .
Gd2 C35 2.415(8) .
Gd2 C58 2.497(11) .
Gd2 C33 2.609(17) .
Gd2 C14 2.616(7) .
Gd2 C36 2.629(11) .
Gd2 C57 2.695(13) .
Gd2 C56 2.769(8) .
Gd2 C15 2.802(12) .
Gd2 C59 2.872(13) .
Gd2 C13 2.946(16) .
Gd3 N1 2.187(3) .
Gd3 Gd4B 3.607(4) .
Gd3 Gd5 3.721(3) .
Gd3 Gd4A 3.786(3) .
Gd4A N1 2.130(4) .
Gd4A Gd5 3.639(4) .
Gd4B N1 2.200(4) .
Gd4B Gd5 3.913(4) .
Gd5 N1 2.123(3) .
C1 C10 1.470(8) .
C1 C2 1.479(8) .
C1 C6 1.490(7) .
C2 C13 1.417(9) .
C2 C3 1.430(9) .
C3 C16 1.416(9) .
C3 C4 1.432(10) .
C4 C5 1.393(9) .
C4 C18 1.475(10) .
C5 C6 1.418(8) .
C5 C21 1.479(9) .
C6 C7 1.433(8) .
C7 C23 1.409(8) .
C7 C8 1.446(9) .
C8 C9 1.382(9) .
C8 C25 1.456(9) .
C9 C10 1.419(8) .
C9 C28 1.461(9) .
C10 C11 1.429(8) .
C11 C30 1.410(8) .
C11 C12 1.436(11) .
C12 C13 1.383(10) .
C12 C32 1.481(10) .
C13 C14 1.463(9) .
C14 C15 1.401(10) .
C14 C34 1.451(9) .
C15 C36 1.389(10) .
C15 C16 1.409(9) .
C16 C17 1.380(9) .
C17 C18 1.409(10) .
C17 C38 1.509(9) .
C18 C19 1.418(10) .
C19 C40 1.442(9) .
C19 C20 1.460(11) .
C20 C21 1.439(8) .
C20 C43 1.453(9) .
C21 C22 1.415(9) .
C22 C44 1.396(10) .
C22 C23 1.403(8) .
C23 C24 1.377(9) .
C24 C25 1.401(9) .
C24 C46 1.504(9) .
C25 C26 1.428(9) .
C26 C48 1.418(9) .
C26 C27 1.464(11) .
C27 C28 1.447(9) .
C27 C51 1.451(9) .
C28 C29 1.408(9) .
C29 C52 1.389(10) .
C29 C30 1.413(9) .
C30 C31 1.381(9) .
C31 C32 1.410(10) .
C31 C54 1.516(9) .
C32 C33 1.417(10) .
C33 C56 1.438(10) .
C33 C34 1.460(11) .
C34 C35 1.456(10) .
C35 C58 1.429(9) .
C35 C36 1.486(11) .
C36 C37 1.423(13) .
C37 C38 1.365(18) .
C37 C60 1.494(9) .
C38 C39 1.419(14) .
C39 C62 1.403(9) .
C39 C40 1.482(10) .
C40 C41 1.445(10) .
C41 C63 1.447(9) .
C41 C42 1.467(10) .
C42 C66 1.410(9) .
C42 C43 1.436(9) .
C43 C44 1.482(10) .
C44 C45 1.416(13) .
C45 C46 1.357(17) .
C45 C67 1.503(9) .
C46 C47 1.413(14) .
C47 C69 1.379(10) .
C47 C48 1.483(11) .
C48 C49 1.447(10) .
C49 C70 1.439(9) .
C49 C50 1.462(10) .
C50 C73 1.422(10) .
C50 C51 1.433(9) .
C51 C52 1.483(11) .
C52 C53 1.419(13) .
C53 C54 1.355(18) .
C53 C74 1.510(9) .
C54 C55 1.407(13) .
C55 C76 1.401(9) .
C55 C56 1.480(10) .
C56 C57 1.446(9) .
C57 C77 1.443(9) .
C57 C58 1.462(11) .
C58 C59 1.407(10) .
C59 C60 1.403(10) .
C59 C79 1.461(10) .
C60 C61 1.378(9) .
C61 C62 1.409(8) .
C61 C80 1.416(8) .
C62 C63 1.404(9) .
C63 C64 1.464(9) .
C64 C65 1.383(9) .
C64 C81 1.420(9) .
C65 C86 1.432(10) .
C65 C66 1.469(9) .
C66 C67 1.407(9) .
C67 C68 1.373(9) .
C68 C69 1.400(9) .
C68 C86 1.415(8) .
C69 C70 1.399(10) .
C70 C71 1.463(10) .
C71 C72 1.386(9) .
C71 C85 1.420(9) .
C72 C84 1.437(10) .
C72 C73 1.463(10) .
C73 C74 1.404(10) .
C74 C75 1.380(9) .
C75 C76 1.402(9) .
C75 C84 1.417(8) .
C76 C77 1.403(10) .
C77 C78 1.467(9) .
C78 C79 1.388(9) .
C78 C83 1.411(9) .
C79 C80 1.438(10) .
C80 C81 1.426(8) .
C81 C82 1.463(7) .
C82 C85 1.463(8) .
C82 C83 1.467(7) .
C83 C84 1.418(8) .
C85 C86 1.425(8) .
Ni1 N2 1.954(2) .
Ni1 N4 1.955(2) .
Ni1 N3 1.9654(18) 6_565
Ni1 N3 1.9654(18) .
N2 C89 1.379(2) .
N2 C89 1.379(2) 6_565
N3 C94 1.376(3) .
N3 C91 1.379(3) .
N4 C96 1.380(3) 6_565
N4 C96 1.380(3) .
C87 C88 1.495(3) .
C87 C104 1.530(3) .
C87 H87A 0.9900 .
C87 H87B 0.9900 .
C88 C88 1.365(4) 6_565
C88 C89 1.448(3) .
C89 C90 1.375(3) .
C90 C91 1.379(3) .
C90 H90 0.9500 .
C91 C92 1.445(3) .
C92 C93 1.365(3) .
C92 C102 1.495(3) .
C93 C94 1.442(3) .
C93 C100 1.503(3) .
C94 C95 1.379(3) .
C95 C96 1.373(3) .
C95 H95 0.9500 .
C96 C97 1.452(3) .
C97 C97 1.359(5) 6_565
C97 C98 1.496(3) .
C98 C99 1.533(4) .
C98 H98A 0.9900 .
C98 H98B 0.9900 .
C99 H99A 0.9800 .
C99 H99B 0.9800 .
C99 H99C 0.9800 .
C100 C101 1.529(4) .
C100 H10I 0.9900 .
C100 H10J 0.9900 .
C101 H10K 0.9800 .
C101 H10L 0.9800 .
C101 H10M 0.9800 .
C102 C103 1.532(4) .
C102 H10D 0.9900 .
C102 H10E 0.9900 .
C103 H10F 0.9800 .
C103 H10G 0.9800 .
C103 H10H 0.9800 .
C104 H10A 0.9800 .
C104 H10B 0.9800 .
C104 H10C 0.9800 .
C105 C106 1.382(6) .
C105 C110 1.391(6) .
C105 H105 0.9500 .
C106 C107 1.374(6) .
C106 H106 0.9500 .
C107 C108 1.374(7) .
C107 H107 0.9500 .
C108 C109 1.380(7) .
C108 H108 0.9500 .
C109 C110 1.387(7) .
C109 H109 0.9500 .
C110 H110 0.9500 .
C111 C112 1.3900 .
C111 C116 1.3900 .
C111 H111 0.9500 .
C112 C113 1.3900 .
C112 H112 0.9500 .
C113 C114 1.3900 .
C113 H113 0.9500 .
C114 C115 1.3900 .
C114 H114 0.9500 .
C115 C116 1.3900 .
C115 H115 0.9500 .
C116 H116 0.9500 .
